data_7232168
loop_
_publ_author_name
'Rendo\<sov\'a, Michaela'
'Gyepes, R\'obert'
'Alm\'a\<si, Miroslav'
'B\'artov\'a, Ingrida'
'Vargov\'a, Zuzana'

_publ_section_title
;
 Silver(i) pyridylphosphonates -- synthesis, structure, stability and
 light-insensitivity investigation
;
_journal_issue 3
_journal_name_full 'RSC Advances'
_journal_page_first 1570
_journal_paper_doi 10.1039/C8RA10136A
_journal_volume 9
_journal_year 2019
_chemical_formula_moiety 'C15 H12 Ag7 N4 O12 P3'
_chemical_formula_sum 'C15 H12 Ag7 N4 O12 P3'
_chemical_formula_weight 1288.29
_space_group_crystal_system monoclinic
_space_group_IT_number 14
_space_group_name_Hall '-P 2yn'
_space_group_name_H-M_alt 'P 1 21/n 1'
_symmetry_space_group_name_Hall '-P 2yn'
_symmetry_space_group_name_H-M 'P 1 21/n 1'
_atom_sites_solution_hydrogens geom
_audit_creation_method SHELXL-2017/1
_audit_update_record
;
2018-12-06 deposited with the CCDC.
2018-12-26 downloaded from the CCDC.
;
_cell_angle_alpha 90
_cell_angle_beta 101.0070(10)
_cell_angle_gamma 90
_cell_formula_units_Z 4
_cell_length_a 5.8965(2)
_cell_length_b 31.1708(12)
_cell_length_c 13.7850(5)
_cell_measurement_reflns_used 9066
_cell_measurement_temperature 150.(2)
_cell_measurement_theta_max 28.1597
_cell_measurement_theta_min 2.4714
_cell_volume 2487.05(16)
_computing_structure_refinement 'SHELXL-2017/1 (Sheldrick, 2017)'
_computing_structure_solution 'SHELXT 2014/5 (Sheldrick, 2014)'
_diffrn_ambient_temperature 150(2)
_diffrn_measured_fraction_theta_full 0.999
_diffrn_measured_fraction_theta_max 0.999
_diffrn_measurement_device_type 'Bruker D8 VENTURE'
_diffrn_radiation_type MoK\a
_diffrn_radiation_wavelength 0.71073
_diffrn_reflns_av_R_equivalents 0.0886
_diffrn_reflns_av_unetI/netI 0.0280
_diffrn_reflns_Laue_measured_fraction_full 0.999
_diffrn_reflns_Laue_measured_fraction_max 0.999
_diffrn_reflns_limit_h_max 7
_diffrn_reflns_limit_h_min -7
_diffrn_reflns_limit_k_max 41
_diffrn_reflns_limit_k_min -41
_diffrn_reflns_limit_l_max 18
_diffrn_reflns_limit_l_min -18
_diffrn_reflns_number 113416
_diffrn_reflns_point_group_measured_fraction_full 0.999
_diffrn_reflns_point_group_measured_fraction_max 0.999
_diffrn_reflns_theta_full 25.242
_diffrn_reflns_theta_max 28.313
_diffrn_reflns_theta_min 2.471
_exptl_absorpt_coefficient_mu 5.661
_exptl_absorpt_correction_T_max 0.87
_exptl_absorpt_correction_T_min 0.57
_exptl_absorpt_correction_type 'Numerical Mu From Formula'
_exptl_absorpt_process_details
;
SADABS-2016/2 - Bruker AXS area detector scaling and absorption correction
;
_exptl_crystal_colour 'translucent colourless'
_exptl_crystal_density_diffrn 3.441
_exptl_crystal_description plate
_exptl_crystal_F_000 2400
_exptl_crystal_size_max 0.645
_exptl_crystal_size_mid 0.299
_exptl_crystal_size_min 0.104
_refine_diff_density_max 0.958
_refine_diff_density_min -0.887
_refine_diff_density_rms 0.163
_refine_ls_extinction_method none
_refine_ls_goodness_of_fit_ref 1.074
_refine_ls_hydrogen_treatment constr
_refine_ls_matrix_type full
_refine_ls_number_parameters 375
_refine_ls_number_reflns 6183
_refine_ls_number_restraints 12
_refine_ls_restrained_S_all 1.077
_refine_ls_R_factor_all 0.0388
_refine_ls_R_factor_gt 0.0258
_refine_ls_shift/su_max 0.001
_refine_ls_shift/su_mean 0.000
_refine_ls_structure_factor_coef Fsqd
_refine_ls_weighting_details 'w=1/[\s^2^(Fo^2^)+(0.0128P)^2^+5.6712P] where P=(Fo^2^+2Fc^2^)/3'
_refine_ls_weighting_scheme calc
_refine_ls_wR_factor_gt 0.0414
_refine_ls_wR_factor_ref 0.0441
_reflns_Friedel_coverage 0.000
_reflns_number_gt 5228
_reflns_number_total 6183
_reflns_threshold_expression 'I > 2\s(I)'
_cod_data_source_file c8ra10136a2.cif
_cod_data_source_block ag2pypo
_cod_database_code 7232168
_shelx_shelxl_version_number 2017/1
_shelx_space_group_comment
;
The symmetry employed for this shelxl refinement is uniquely defined
by the following loop, which should always be used as a source of
symmetry information in preference to the above space-group names.
They are only intended as comments.
;
_shelx_estimated_absorpt_t_min 0.121
_shelx_estimated_absorpt_t_max 0.591

loop_
_space_group_symop_operation_xyz
'x, y, z'
'-x+1/2, y+1/2, -z+1/2'
'-x, -y, -z'
'x-1/2, -y-1/2, z-1/2'

loop_
_atom_site_label
_atom_site_type_symbol
_atom_site_fract_x
_atom_site_fract_y
_atom_site_fract_z
_atom_site_U_iso_or_equiv
_atom_site_adp_type
_atom_site_occupancy
_atom_site_site_symmetry_order
_atom_site_calc_flag
_atom_site_refinement_flags_posn
_atom_site_refinement_flags_adp
_atom_site_refinement_flags_occupancy
Ag1 Ag 0.66225(5) -0.03100(2) 0.92588(2) 0.01700(6) Uani 1 1 d . . .
Ag2 Ag 0.08309(5) -0.01288(2) 0.79541(2) 0.01572(6) Uani 1 1 d . . .
Ag3 Ag -0.37338(5) 0.03913(2) 0.75103(2) 0.01448(6) Uani 1 1 d . . .
Ag4 Ag 0.26572(4) 0.09183(2) 0.88606(2) 0.01391(6) Uani 1 1 d . . .
Ag5 Ag 0.24894(5) -0.00466(2) 0.48781(2) 0.01251(6) Uani 1 1 d . . .
Ag6 Ag -0.02518(5) 0.09400(2) 0.39438(2) 0.02013(7) Uani 1 1 d . . .
Ag7 Ag 0.52874(5) 0.11241(2) 0.53891(2) 0.01722(6) Uani 1 1 d . . .
C1 C 0.7583(6) 0.12400(11) 0.9793(2) 0.0107(7) Uani 1 1 d . . .
C2 C 0.5095(6) 0.18107(12) 0.9352(3) 0.0175(8) Uani 1 1 d . . .
H2 H 0.357697 0.191321 0.910624 0.021 Uiso 1 1 calc R U .
C3 C 0.6835(7) 0.21076(12) 0.9630(3) 0.0204(8) Uani 1 1 d . . .
H3 H 0.652887 0.240622 0.955651 0.024 Uiso 1 1 calc R U .
C4 C 0.9035(7) 0.19607(12) 1.0019(3) 0.0205(8) Uani 1 1 d . . .
H4 H 1.027644 0.215584 1.021261 0.025 Uiso 1 1 calc R U .
C5 C 0.9384(6) 0.15242(12) 1.0118(3) 0.0162(8) Uani 1 1 d . . .
H5 H 1.086512 0.141697 1.040971 0.019 Uiso 1 1 calc R U .
C6 C 0.6324(6) -0.11209(11) 0.7256(2) 0.0122(7) Uani 1 1 d . . .
C7 C 0.8573(8) -0.17231(13) 0.7168(3) 0.0275(10) Uani 1 1 d . . .
H7 H 0.981589 -0.185766 0.693829 0.033 Uiso 1 1 calc R U .
C8 C 0.7331(9) -0.19573(14) 0.7735(3) 0.0339(11) Uani 1 1 d . . .
H8 H 0.770268 -0.224950 0.788347 0.041 Uiso 1 1 calc R U .
C9 C 0.5550(8) -0.17642(14) 0.8082(3) 0.0311(11) Uani 1 1 d . U .
H9 H 0.468108 -0.192017 0.847740 0.037 Uiso 1 1 calc R U .
C10 C 0.5044(7) -0.13400(13) 0.7848(3) 0.0219(9) Uani 1 1 d . . .
H10 H 0.383450 -0.119899 0.808925 0.026 Uiso 1 1 calc R U .
C11 C 0.1316(6) 0.12942(11) 0.6643(2) 0.0106(7) Uani 1 1 d . . .
C12 C -0.0067(7) 0.15194(12) 0.7183(3) 0.0180(8) Uani 1 1 d . . .
H12 H -0.130940 0.137904 0.740078 0.022 Uiso 1 1 calc R U .
C13 C 0.0376(8) 0.19461(13) 0.7399(3) 0.0264(10) Uani 1 1 d . . .
H13 H -0.053988 0.210282 0.777324 0.032 Uiso 1 1 calc R U .
C14 C 0.2174(8) 0.21414(13) 0.7061(3) 0.0281(10) Uani 1 1 d . U .
H14 H 0.251841 0.243566 0.719533 0.034 Uiso 1 1 calc R U .
C15 C 0.3463(8) 0.19015(13) 0.6524(3) 0.0252(9) Uani 1 1 d . . .
H15 H 0.468654 0.203918 0.628599 0.030 Uiso 1 1 calc R U .
N1 N 0.5434(5) 0.13847(10) 0.9410(2) 0.0129(6) Uani 1 1 d . . .
N2 N 0.8087(5) -0.13109(10) 0.6930(2) 0.0180(7) Uani 1 1 d . . .
N3 N 0.7276(7) 0.19942(12) 0.4518(3) 0.0317(9) Uani 1 1 d . . .
N4 N 0.3080(5) 0.14818(10) 0.6319(2) 0.0168(7) Uani 1 1 d . . .
O1 O 0.4481(4) -0.03734(9) 0.76541(18) 0.0197(6) Uani 1 1 d . . .
O2 O -0.1711(4) 0.06460(8) 0.63349(17) 0.0139(5) Uani 1 1 d . . .
O3 O 0.2305(4) 0.05047(8) 0.73323(17) 0.0109(5) Uani 1 1 d . . .
O4 O 0.5892(4) 0.04263(8) 0.96656(18) 0.0138(5) Uani 1 1 d . . .
O5 O 0.9812(4) 0.05793(8) 1.07727(17) 0.0142(5) Uani 1 1 d . . .
O6 O -0.0709(4) 0.05956(8) 0.88954(18) 0.0131(5) Uani 1 1 d . . .
O7 O 0.1718(4) 0.06129(8) 0.54782(17) 0.0141(5) Uani 1 1 d . . .
O8 O 0.2330(4) 0.03461(8) 0.33441(17) 0.0139(5) Uani 1 1 d . . .
O9 O 0.3749(4) -0.06376(8) 0.58785(17) 0.0121(5) Uani 1 1 d . . .
O10 O 0.7562(7) 0.16097(10) 0.4528(3) 0.0501(10) Uani 1 1 d . . .
O11 O 0.7641(6) 0.22458(10) 0.3893(2) 0.0410(8) Uani 1 1 d . . .
O12A O 0.7366(10) 0.21816(17) 0.5370(4) 0.0439(19) Uani 0.633(8) 1 d . . P
O12B O 0.5036(18) 0.1996(3) 0.4649(7) 0.049(3) Uiso 0.367(8) 1 d . . P
P1 P 0.08713(15) 0.07208(3) 0.64254(6) 0.00851(17) Uani 1 1 d . . .
P2 P 0.81830(15) 0.06645(3) 0.98005(6) 0.00940(17) Uani 1 1 d . . .
P3 P 0.55212(15) -0.05777(3) 0.68432(6) 0.00959(17) Uani 1 1 d . . .

loop_
_atom_site_aniso_label
_atom_site_aniso_U_11
_atom_site_aniso_U_22
_atom_site_aniso_U_33
_atom_site_aniso_U_23
_atom_site_aniso_U_13
_atom_site_aniso_U_12
Ag1 0.01533(14) 0.02122(15) 0.01509(14) -0.00197(11) 0.00451(11) 0.00155(11)
Ag2 0.01131(13) 0.01803(14) 0.01818(14) 0.00679(11) 0.00370(11) -0.00076(11)
Ag3 0.01037(13) 0.01818(14) 0.01555(13) -0.00151(11) 0.00411(10) -0.00307(11)
Ag4 0.00857(12) 0.01743(14) 0.01467(13) -0.00146(11) -0.00044(10) -0.00334(10)
Ag5 0.01342(13) 0.01034(13) 0.01340(13) 0.00034(10) 0.00159(10) -0.00079(10)
Ag6 0.01516(14) 0.02831(17) 0.01880(15) 0.00629(12) 0.00796(12) 0.00602(12)
Ag7 0.01461(14) 0.02024(15) 0.01851(14) -0.00016(12) 0.00746(11) 0.00149(11)
C1 0.0094(16) 0.0126(17) 0.0103(16) -0.0004(13) 0.0026(13) -0.0020(13)
C2 0.0130(18) 0.019(2) 0.0187(19) 0.0022(16) -0.0009(15) 0.0045(15)
C3 0.024(2) 0.0105(18) 0.026(2) 0.0013(16) 0.0036(17) 0.0002(15)
C4 0.0179(19) 0.016(2) 0.026(2) -0.0028(16) 0.0007(16) -0.0044(16)
C5 0.0095(17) 0.0185(19) 0.0197(19) -0.0015(15) 0.0009(15) 0.0003(14)
C6 0.0109(17) 0.0156(18) 0.0084(16) 0.0012(14) -0.0024(13) -0.0013(14)
C7 0.036(3) 0.012(2) 0.029(2) -0.0010(17) -0.0054(19) 0.0068(18)
C8 0.048(3) 0.016(2) 0.029(2) 0.0089(18) -0.013(2) -0.003(2)
C9 0.039(2) 0.027(2) 0.023(2) 0.0121(17) -0.0046(18) -0.0191(19)
C10 0.020(2) 0.030(2) 0.0149(19) 0.0057(17) 0.0013(16) -0.0063(17)
C11 0.0131(17) 0.0100(17) 0.0075(16) 0.0014(13) -0.0012(13) -0.0003(13)
C12 0.0176(19) 0.021(2) 0.0150(18) -0.0030(16) 0.0019(15) 0.0050(16)
C13 0.036(2) 0.020(2) 0.022(2) -0.0078(17) 0.0029(18) 0.0119(18)
C14 0.042(2) 0.0104(18) 0.030(2) -0.0033(16) 0.0013(19) -0.0019(17)
C15 0.032(2) 0.013(2) 0.029(2) 0.0011(17) 0.0028(19) -0.0079(17)
N1 0.0117(15) 0.0139(15) 0.0127(15) 0.0006(12) 0.0014(12) 0.0001(12)
N2 0.0197(17) 0.0151(16) 0.0180(16) -0.0005(13) 0.0005(13) 0.0022(13)
N3 0.045(2) 0.026(2) 0.030(2) 0.0105(17) 0.0209(18) 0.0109(17)
N4 0.0184(16) 0.0144(16) 0.0173(16) 0.0006(13) 0.0029(13) -0.0027(13)
O1 0.0181(14) 0.0304(16) 0.0102(12) -0.0027(11) 0.0015(10) 0.0114(12)
O2 0.0103(12) 0.0172(13) 0.0132(12) 0.0039(10) -0.0003(10) -0.0037(10)
O3 0.0095(12) 0.0130(12) 0.0102(12) 0.0028(10) 0.0013(9) 0.0009(10)
O4 0.0096(12) 0.0113(13) 0.0209(13) 0.0007(10) 0.0042(10) -0.0023(10)
O5 0.0126(13) 0.0195(14) 0.0100(12) 0.0033(10) 0.0008(10) -0.0007(10)
O6 0.0096(12) 0.0169(13) 0.0136(12) -0.0029(10) 0.0042(10) -0.0034(10)
O7 0.0212(14) 0.0122(12) 0.0100(12) -0.0003(10) 0.0057(10) 0.0017(10)
O8 0.0141(13) 0.0126(13) 0.0131(12) 0.0020(10) -0.0020(10) -0.0029(10)
O9 0.0104(12) 0.0140(13) 0.0115(12) 0.0016(10) 0.0008(10) 0.0008(10)
O10 0.088(3) 0.0176(17) 0.059(2) 0.0027(16) 0.049(2) 0.0056(18)
O11 0.055(2) 0.0328(18) 0.0356(19) 0.0090(15) 0.0099(17) -0.0168(17)
O12A 0.072(4) 0.037(3) 0.028(3) -0.006(2) 0.021(3) 0.018(3)
P1 0.0097(4) 0.0088(4) 0.0070(4) -0.0003(3) 0.0015(3) -0.0012(3)
P2 0.0079(4) 0.0104(4) 0.0102(4) 0.0012(3) 0.0024(3) -0.0015(3)
P3 0.0091(4) 0.0109(4) 0.0084(4) -0.0002(3) 0.0008(3) 0.0011(3)

loop_
_atom_type_symbol
_atom_type_description
_atom_type_scat_dispersion_real
_atom_type_scat_dispersion_imag
_atom_type_scat_source
C C 0.0033 0.0016 'International Tables Vol C Tables 4.2.6.8 and 6.1.1.4'
H H 0.0000 0.0000 'International Tables Vol C Tables 4.2.6.8 and 6.1.1.4'
Ag Ag -0.8971 1.1015 'International Tables Vol C Tables 4.2.6.8 and 6.1.1.4'
N N 0.0061 0.0033 'International Tables Vol C Tables 4.2.6.8 and 6.1.1.4'
O O 0.0106 0.0060 'International Tables Vol C Tables 4.2.6.8 and 6.1.1.4'
P P 0.1023 0.0942 'International Tables Vol C Tables 4.2.6.8 and 6.1.1.4'

loop_
_geom_angle_atom_site_label_1
_geom_angle_atom_site_label_2
_geom_angle_atom_site_label_3
_geom_angle
_geom_angle_site_symmetry_1
_geom_angle_site_symmetry_3
O5 Ag1 O4 131.45(9) 3_757 3_657
O5 Ag1 O1 106.59(9) 3_757 .
O4 Ag1 O1 107.25(9) 3_657 .
O5 Ag1 O4 124.13(9) 3_757 .
O4 Ag1 O4 80.56(9) 3_657 .
O1 Ag1 O4 102.22(9) . .
O5 Ag1 Ag4 79.33(6) 3_757 3_657
O4 Ag1 Ag4 52.12(6) 3_657 3_657
O1 Ag1 Ag4 133.35(7) . 3_657
O4 Ag1 Ag4 112.28(6) . 3_657
O5 Ag1 Ag3 99.46(6) 3_757 1_655
O4 Ag1 Ag3 128.68(6) 3_657 1_655
O1 Ag1 Ag3 53.46(7) . 1_655
O4 Ag1 Ag3 62.76(6) . 1_655
Ag4 Ag1 Ag3 173.179(12) 3_657 1_655
O5 Ag1 Ag2 43.55(6) 3_757 1_655
O4 Ag1 Ag2 172.57(6) 3_657 1_655
O1 Ag1 Ag2 80.17(6) . 1_655
O4 Ag1 Ag2 98.41(6) . 1_655
Ag4 Ag1 Ag2 122.496(11) 3_657 1_655
Ag3 Ag1 Ag2 55.913(8) 1_655 1_655
O5 Ag2 O3 153.12(8) 3_657 .
O5 Ag2 O1 102.65(9) 3_657 .
O3 Ag2 O1 78.46(9) . .
O5 Ag2 O8 100.06(8) 3_657 3_556
O3 Ag2 O8 104.38(8) . 3_556
O1 Ag2 O8 111.97(9) . 3_556
O5 Ag2 Ag3 101.73(6) 3_657 .
O3 Ag2 Ag3 81.85(6) . .
O1 Ag2 Ag3 155.22(6) . .
O8 Ag2 Ag3 58.92(6) 3_556 .
O5 Ag2 Ag1 42.10(6) 3_657 1_455
O3 Ag2 Ag1 133.29(6) . 1_455
O1 Ag2 Ag1 144.60(7) . 1_455
O8 Ag2 Ag1 78.85(6) 3_556 1_455
Ag3 Ag2 Ag1 59.631(9) . 1_455
O2 Ag3 O3 120.80(8) . 1_455
O2 Ag3 O6 93.48(8) . .
O3 Ag3 O6 127.78(8) 1_455 .
O2 Ag3 Ag2 76.98(6) . .
O3 Ag3 Ag2 156.27(6) 1_455 .
O6 Ag3 Ag2 60.26(6) . .
O2 Ag3 Ag1 141.37(6) . 1_455
O3 Ag3 Ag1 95.87(6) 1_455 1_455
O6 Ag3 Ag1 70.03(6) . 1_455
Ag2 Ag3 Ag1 64.454(9) . 1_455
N1 Ag4 O6 153.01(10) . .
N1 Ag4 O3 125.25(9) . .
O6 Ag4 O3 81.46(8) . .
N1 Ag4 O4 78.57(9) . .
O6 Ag4 O4 108.41(8) . .
O3 Ag4 O4 89.50(8) . .
N1 Ag4 Ag1 97.94(8) . 3_657
O6 Ag4 Ag1 72.20(6) . 3_657
O3 Ag4 Ag1 111.40(6) . 3_657
O4 Ag4 Ag1 46.23(5) . 3_657
O7 Ag5 O9 123.81(8) . .
O7 Ag5 O8 83.40(8) . .
O9 Ag5 O8 150.03(8) . .
O7 Ag5 O2 152.95(8) . 3_556
O9 Ag5 O2 78.57(8) . 3_556
O8 Ag5 O2 79.76(8) . 3_556
O7 Ag5 Ag5 97.78(6) . 3_656
O9 Ag5 Ag5 79.05(6) . 3_656
O8 Ag5 Ag5 85.42(6) . 3_656
O2 Ag5 Ag5 101.78(6) 3_556 3_656
O7 Ag5 Ag5 67.13(6) . 3_556
O9 Ag5 Ag5 102.45(6) . 3_556
O8 Ag5 Ag5 99.84(6) . 3_556
O2 Ag5 Ag5 95.05(6) 3_556 3_556
Ag5 Ag5 Ag5 163.03(2) 3_656 3_556
N2 Ag6 O9 151.17(10) 3_656 3_556
N2 Ag6 O7 117.23(10) 3_656 .
O9 Ag6 O7 91.40(8) 3_556 .
N4 Ag7 O9 158.89(10) . 3_656
N4 Ag7 O10 112.97(11) . .
O9 Ag7 O10 79.41(9) 3_656 .
N4 Ag7 O2 115.06(10) . 1_655
O9 Ag7 O2 76.41(8) 3_656 1_655
O10 Ag7 O2 102.82(11) . 1_655
N1 C1 C5 120.9(3) . .
N1 C1 P2 119.7(3) . .
C5 C1 P2 119.2(3) . .
N1 C2 C3 123.5(3) . .
N1 C2 H2 118.2 . .
C3 C2 H2 118.2 . .
C2 C3 C4 118.5(4) . .
C2 C3 H3 120.7 . .
C4 C3 H3 120.7 . .
C5 C4 C3 118.4(4) . .
C5 C4 H4 120.8 . .
C3 C4 H4 120.8 . .
C4 C5 C1 120.5(3) . .
C4 C5 H5 119.8 . .
C1 C5 H5 119.8 . .
N2 C6 C10 121.3(3) . .
N2 C6 P3 118.4(3) . .
C10 C6 P3 120.2(3) . .
N2 C7 C8 122.3(4) . .
N2 C7 H7 118.9 . .
C8 C7 H7 118.9 . .
C9 C8 C7 119.3(4) . .
C9 C8 H8 120.3 . .
C7 C8 H8 120.3 . .
C8 C9 C10 119.0(4) . .
C8 C9 H9 120.5 . .
C10 C9 H9 120.5 . .
C9 C10 C6 119.3(4) . .
C9 C10 H10 120.3 . .
C6 C10 H10 120.3 . .
N4 C11 C12 121.9(3) . .
N4 C11 P1 118.0(3) . .
C12 C11 P1 120.1(3) . .
C13 C12 C11 119.7(4) . .
C13 C12 H12 120.1 . .
C11 C12 H12 120.1 . .
C12 C13 C14 118.6(4) . .
C12 C13 H13 120.7 . .
C14 C13 H13 120.7 . .
C15 C14 C13 118.7(4) . .
C15 C14 H14 120.6 . .
C13 C14 H14 120.6 . .
N4 C15 C14 123.5(4) . .
N4 C15 H15 118.3 . .
C14 C15 H15 118.3 . .
C2 N1 C1 118.0(3) . .
C2 N1 Ag4 122.5(2) . .
C1 N1 Ag4 119.4(2) . .
C7 N2 C6 118.8(3) . .
C7 N2 Ag6 120.6(3) . 3_656
C6 N2 Ag6 120.6(2) . 3_656
O10 N3 O11 127.2(4) . .
O10 N3 O12A 116.9(4) . .
O11 N3 O12A 111.6(4) . .
O10 N3 O12B 97.9(5) . .
O11 N3 O12B 113.4(5) . .
O12A N3 O12B 75.8(5) . .
C11 N4 C15 117.6(3) . .
C11 N4 Ag7 122.3(2) . .
C15 N4 Ag7 120.0(3) . .
P3 O1 Ag1 120.83(14) . .
P3 O1 Ag2 140.01(15) . .
Ag1 O1 Ag2 98.67(9) . .
P1 O2 Ag3 129.27(14) . .
P1 O2 Ag7 123.55(13) . 1_455
Ag3 O2 Ag7 99.29(9) . 1_455
P1 O2 Ag5 102.90(12) . 3_556
Ag3 O2 Ag5 99.10(9) . 3_556
Ag7 O2 Ag5 94.37(8) 1_455 3_556
P1 O3 Ag3 122.76(13) . 1_655
P1 O3 Ag2 118.53(13) . .
Ag3 O3 Ag2 105.30(9) 1_655 .
P1 O3 Ag4 114.58(13) . .
Ag3 O3 Ag4 94.06(8) 1_655 .
Ag2 O3 Ag4 95.96(8) . .
P2 O4 Ag1 131.29(14) . 3_657
P2 O4 Ag1 107.32(12) . .
Ag1 O4 Ag1 99.43(9) 3_657 .
P2 O4 Ag4 109.57(12) . .
Ag1 O4 Ag4 81.65(7) 3_657 .
Ag1 O4 Ag4 128.70(10) . .
P2 O5 Ag1 118.72(13) . 3_757
P2 O5 Ag2 127.12(14) . 3_657
Ag1 O5 Ag2 94.36(9) 3_757 3_657
P2 O6 Ag4 118.29(13) 1_455 .
P2 O6 Ag3 108.25(12) 1_455 .
Ag4 O6 Ag3 128.43(10) . .
P1 O7 Ag5 128.87(14) . .
P1 O7 Ag6 118.21(13) . .
Ag5 O7 Ag6 99.01(9) . .
P3 O8 Ag2 123.75(13) 3_656 3_556
P3 O8 Ag5 119.43(13) 3_656 .
Ag2 O8 Ag5 113.49(9) 3_556 .
P3 O9 Ag6 115.37(13) . 3_556
P3 O9 Ag5 120.12(13) . .
Ag6 O9 Ag5 101.17(9) 3_556 .
P3 O9 Ag7 118.56(13) . 3_656
Ag6 O9 Ag7 98.90(9) 3_556 3_656
Ag5 O9 Ag7 99.05(8) . 3_656
N3 O10 Ag7 121.7(3) . .
N3 O12A O12B 53.9(4) . .
N3 O12B O12A 50.4(4) . .
O2 P1 O7 112.51(14) . .
O2 P1 O3 112.89(13) . .
O7 P1 O3 112.60(14) . .
O2 P1 C11 105.90(15) . .
O7 P1 C11 107.29(15) . .
O3 P1 C11 104.96(15) . .
O5 P2 O4 114.88(14) . .
O5 P2 O6 113.52(14) . 1_655
O4 P2 O6 109.83(14) . 1_655
O5 P2 C1 105.44(15) . .
O4 P2 C1 108.16(15) . .
O6 P2 C1 104.22(15) 1_655 .
O1 P3 O8 113.16(15) . 3_656
O1 P3 O9 112.66(14) . .
O8 P3 O9 111.16(13) 3_656 .
O1 P3 C6 106.14(16) . .
O8 P3 C6 108.61(15) 3_656 .
O9 P3 C6 104.52(15) . .

loop_
_geom_bond_atom_site_label_1
_geom_bond_atom_site_label_2
_geom_bond_distance
_geom_bond_site_symmetry_2
Ag1 O5 2.272(2) 3_757
Ag1 O4 2.317(2) 3_657
Ag1 O1 2.337(3) .
Ag1 O4 2.421(2) .
Ag1 Ag4 3.1743(4) 3_657
Ag1 Ag3 3.2309(4) 1_655
Ag1 Ag2 3.3787(4) 1_655
Ag2 O5 2.334(2) 3_657
Ag2 O3 2.382(2) .
Ag2 O1 2.393(2) .
Ag2 O8 2.421(2) 3_556
Ag2 Ag3 3.1015(4) .
Ag3 O2 2.327(2) .
Ag3 O3 2.328(2) 1_455
Ag3 O6 2.436(2) .
Ag4 N1 2.212(3) .
Ag4 O6 2.234(2) .
Ag4 O3 2.445(2) .
Ag4 O4 2.532(2) .
Ag5 O7 2.294(2) .
Ag5 O9 2.336(2) .
Ag5 O8 2.430(2) .
Ag5 O2 2.491(2) 3_556
Ag5 Ag5 2.9298(5) 3_656
Ag5 Ag5 3.0320(5) 3_556
Ag6 N2 2.237(3) 3_656
Ag6 O9 2.323(2) 3_556
Ag6 O7 2.434(2) .
Ag7 N4 2.284(3) .
Ag7 O9 2.461(2) 3_656
Ag7 O10 2.471(3) .
Ag7 O2 2.485(2) 1_655
C1 N1 1.354(4) .
C1 C5 1.390(5) .
C1 P2 1.828(4) .
C2 N1 1.343(5) .
C2 C3 1.381(5) .
C2 H2 0.9500 .
C3 C4 1.383(5) .
C3 H3 0.9500 .
C4 C5 1.379(5) .
C4 H4 0.9500 .
C5 H5 0.9500 .
C6 N2 1.346(5) .
C6 C10 1.392(5) .
C6 P3 1.820(4) .
C7 N2 1.344(5) .
C7 C8 1.377(6) .
C7 H7 0.9500 .
C8 C9 1.374(7) .
C8 H8 0.9500 .
C9 C10 1.380(6) .
C9 H9 0.9500 .
C10 H10 0.9500 .
C11 N4 1.342(4) .
C11 C12 1.394(5) .
C11 P1 1.823(4) .
C12 C13 1.377(6) .
C12 H12 0.9500 .
C13 C14 1.379(6) .
C13 H13 0.9500 .
C14 C15 1.378(6) .
C14 H14 0.9500 .
C15 N4 1.349(5) .
C15 H15 0.9500 .
N3 O10 1.210(5) .
N3 O11 1.214(4) .
N3 O12A 1.303(6) .
N3 O12B 1.367(10) .
O1 P3 1.514(3) .
O2 P1 1.522(2) .
O3 P1 1.526(2) .
O4 P2 1.522(2) .
O5 P2 1.516(3) .
O6 P2 1.530(2) 1_455
O7 P1 1.522(2) .
O8 P3 1.522(3) 3_656
O9 P3 1.538(2) .
O12A O12B 1.640(12) .

loop_
_geom_hbond_atom_site_label_D
_geom_hbond_atom_site_label_H
_geom_hbond_atom_site_label_A
_geom_hbond_distance_DH
_geom_hbond_distance_HA
_geom_hbond_distance_DA
_geom_hbond_angle_DHA
_geom_hbond_site_symmetry_A
_geom_hbond_publ_flag
C3 H3 O11 0.95 2.54 3.202(5) 126.6 4_566 yes
C7 H7 O11 0.95 2.38 3.321(6) 168.8 3_756 yes
C14 H14 O11 0.95 2.53 3.137(5) 121.8 4_566 yes
C15 H15 O12A 0.95 2.25 3.160(7) 160.9 . yes
C15 H15 O12B 0.95 2.31 2.924(11) 121.8 . yes

loop_
_geom_torsion_atom_site_label_1
_geom_torsion_atom_site_label_2
_geom_torsion_atom_site_label_3
_geom_torsion_atom_site_label_4
_geom_torsion
_geom_torsion_site_symmetry_1
_geom_torsion_site_symmetry_4
N1 C2 C3 C4 -2.1(6) . .
C2 C3 C4 C5 -0.5(6) . .
C3 C4 C5 C1 2.8(6) . .
N1 C1 C5 C4 -2.6(5) . .
P2 C1 C5 C4 172.8(3) . .
N2 C7 C8 C9 -0.9(7) . .
C7 C8 C9 C10 0.4(6) . .
C8 C9 C10 C6 0.9(6) . .
N2 C6 C10 C9 -1.9(6) . .
P3 C6 C10 C9 174.3(3) . .
N4 C11 C12 C13 -0.3(6) . .
P1 C11 C12 C13 175.8(3) . .
C11 C12 C13 C14 0.8(6) . .
C12 C13 C14 C15 -0.3(6) . .
C13 C14 C15 N4 -0.8(7) . .
C3 C2 N1 C1 2.3(5) . .
C3 C2 N1 Ag4 -175.6(3) . .
C5 C1 N1 C2 0.1(5) . .
P2 C1 N1 C2 -175.3(3) . .
C5 C1 N1 Ag4 178.0(3) . .
P2 C1 N1 Ag4 2.7(4) . .
C8 C7 N2 C6 0.0(6) . .
C8 C7 N2 Ag6 177.6(3) . 3_656
C10 C6 N2 C7 1.4(5) . .
P3 C6 N2 C7 -174.8(3) . .
C10 C6 N2 Ag6 -176.3(3) . 3_656
P3 C6 N2 Ag6 7.5(4) . 3_656
C12 C11 N4 C15 -0.8(5) . .
P1 C11 N4 C15 -176.9(3) . .
C12 C11 N4 Ag7 -177.9(3) . .
P1 C11 N4 Ag7 6.0(4) . .
C14 C15 N4 C11 1.3(6) . .
C14 C15 N4 Ag7 178.5(3) . .
O11 N3 O10 Ag7 -153.1(4) . .
O12A N3 O10 Ag7 52.4(6) . .
O12B N3 O10 Ag7 -25.6(6) . .
O10 N3 O12A O12B -91.8(6) . .
O11 N3 O12A O12B 109.9(6) . .
O10 N3 O12B O12A 115.9(4) . .
O11 N3 O12B O12A -107.7(5) . .
Ag3 O2 P1 O7 143.56(16) . .
Ag7 O2 P1 O7 -74.04(19) 1_455 .
Ag5 O2 P1 O7 30.18(16) 3_556 .
Ag3 O2 P1 O3 14.8(2) . .
Ag7 O2 P1 O3 157.17(14) 1_455 .
Ag5 O2 P1 O3 -98.61(13) 3_556 .
Ag3 O2 P1 C11 -99.53(19) . .
Ag7 O2 P1 C11 42.87(19) 1_455 .
Ag5 O2 P1 C11 147.09(12) 3_556 .
Ag5 O7 P1 O2 -78.5(2) . .
Ag6 O7 P1 O2 52.80(18) . .
Ag5 O7 P1 O3 50.4(2) . .
Ag6 O7 P1 O3 -178.26(13) . .
Ag5 O7 P1 C11 165.38(17) . .
Ag6 O7 P1 C11 -63.28(18) . .
Ag3 O3 P1 O2 163.49(14) 1_655 .
Ag2 O3 P1 O2 28.51(19) . .
Ag4 O3 P1 O2 -83.74(16) . .
Ag3 O3 P1 O7 34.7(2) 1_655 .
Ag2 O3 P1 O7 -100.24(16) . .
Ag4 O3 P1 O7 147.51(13) . .
Ag3 O3 P1 C11 -81.64(18) 1_655 .
Ag2 O3 P1 C11 143.38(15) . .
Ag4 O3 P1 C11 31.13(17) . .
N4 C11 P1 O2 -150.3(3) . .
C12 C11 P1 O2 33.4(3) . .
N4 C11 P1 O7 -29.9(3) . .
C12 C11 P1 O7 153.8(3) . .
N4 C11 P1 O3 90.0(3) . .
C12 C11 P1 O3 -86.2(3) . .
Ag1 O5 P2 O4 121.74(15) 3_757 .
Ag2 O5 P2 O4 0.2(2) 3_657 .
Ag1 O5 P2 O6 -5.8(2) 3_757 1_655
Ag2 O5 P2 O6 -127.37(16) 3_657 1_655
Ag1 O5 P2 C1 -119.28(16) 3_757 .
Ag2 O5 P2 C1 119.17(18) 3_657 .
Ag1 O4 P2 O5 43.3(2) 3_657 .
Ag1 O4 P2 O5 -76.83(16) . .
Ag4 O4 P2 O5 139.48(13) . .
Ag1 O4 P2 O6 172.74(16) 3_657 1_655
Ag1 O4 P2 O6 52.58(16) . 1_655
Ag4 O4 P2 O6 -91.11(15) . 1_655
Ag1 O4 P2 C1 -74.1(2) 3_657 .
Ag1 O4 P2 C1 165.73(13) . .
Ag4 O4 P2 C1 22.03(17) . .
N1 C1 P2 O5 -142.0(3) . .
C5 C1 P2 O5 42.6(3) . .
N1 C1 P2 O4 -18.6(3) . .
C5 C1 P2 O4 165.9(3) . .
N1 C1 P2 O6 98.2(3) . 1_655
C5 C1 P2 O6 -77.2(3) . 1_655
Ag1 O1 P3 O8 -59.7(2) . 3_656
Ag2 O1 P3 O8 130.3(2) . 3_656
Ag1 O1 P3 O9 173.11(14) . .
Ag2 O1 P3 O9 3.1(3) . .
Ag1 O1 P3 C6 59.3(2) . .
Ag2 O1 P3 C6 -110.7(3) . .
Ag6 O9 P3 O1 -47.32(19) 3_556 .
Ag5 O9 P3 O1 74.21(18) . .
Ag7 O9 P3 O1 -164.27(14) 3_656 .
Ag6 O9 P3 O8 -175.53(13) 3_556 3_656
Ag5 O9 P3 O8 -54.00(18) . 3_656
Ag7 O9 P3 O8 67.52(17) 3_656 3_656
Ag6 O9 P3 C6 67.48(17) 3_556 .
Ag5 O9 P3 C6 -170.99(15) . .
Ag7 O9 P3 C6 -49.47(18) 3_656 .
N2 C6 P3 O1 -152.1(3) . .
C10 C6 P3 O1 31.6(3) . .
N2 C6 P3 O8 -30.2(3) . 3_656
C10 C6 P3 O8 153.5(3) . 3_656
N2 C6 P3 O9 88.6(3) . .
C10 C6 P3 O9 -87.7(3) . .
